data_4038026
loop_
_publ_author_name
'Lu, Qing'
'Kole, Goutam Kumar'
'Friedrich, Alexandra'
'M\"uller-Buschbaum, Klaus'
'Liu, Zhiqiang'
'Yu, Xiaoqiang'
'Marder, Todd B.'

_publ_section_title
;
 Comparison Study of the Site-Effect on Regioisomeric Pyridyl-Pyrene
 Conjugates: Synthesis, Structures, and Photophysical Properties.
;
_journal_issue 6
_journal_name_full 'The Journal of organic chemistry'
_journal_page_first 4256
_journal_page_last 4266
_journal_paper_doi 10.1021/acs.joc.9b03421
_journal_volume 85
_journal_year 2020
_chemical_formula_moiety 'C26 H16 N2'
_chemical_formula_sum 'C26 H16 N2'
_chemical_formula_weight 356.41
_space_group_crystal_system monoclinic
_space_group_IT_number 14
_space_group_name_Hall '-P 2yn'
_space_group_name_H-M_alt 'P 1 21/n 1'
_atom_sites_solution_hydrogens geom
_atom_sites_solution_primary iterative
_atom_sites_solution_secondary difmap
_audit_creation_date 2018-05-18
_audit_creation_method SHELXL-2014/7
_cell_angle_alpha 90
_cell_angle_beta 90.484(19)
_cell_angle_gamma 90
_cell_formula_units_Z 2
_cell_length_a 3.7918(12)
_cell_length_b 9.006(3)
_cell_length_c 24.601(11)
_cell_measurement_reflns_used 1065
_cell_measurement_temperature 100(2)
_cell_measurement_theta_max 25.58
_cell_measurement_theta_min 2.80
_cell_volume 840.1(5)
_computing_cell_refinement 'Saint+ ver. V8.38A (Bruker AXS)'
_computing_data_collection 'APEX2 ver. 2014.9 (Bruker AXS)'
_computing_data_reduction 'Saint+ ver. V8.38A (Bruker AXS)'
_computing_molecular_graphics 'ShelXLe (Huebschle et all, 2011)'
_computing_publication_material 'SHELXL-2014/7 (Sheldrick, 2014)'
_computing_structure_refinement 'SHELXL-2014/7 (Sheldrick, 2014)'
_computing_structure_solution 'SHELXT (Sheldrick, 2014)'
_diffrn_ambient_temperature 100(2)
_diffrn_detector 'CCD area detector (Apex2)'
_diffrn_detector_area_resol_mean 8.333
_diffrn_measured_fraction_theta_full 0.999
_diffrn_measured_fraction_theta_max 0.999
_diffrn_measurement_device_type 'Bruker X8-APEX II'
_diffrn_measurement_method '\f and \w scans'
_diffrn_radiation_monochromator graphite
_diffrn_radiation_type MoK\a
_diffrn_radiation_wavelength 0.71073
_diffrn_reflns_av_R_equivalents 0.0924
_diffrn_reflns_av_unetI/netI 0.0805
_diffrn_reflns_Laue_measured_fraction_full 0.999
_diffrn_reflns_Laue_measured_fraction_max 0.999
_diffrn_reflns_limit_h_max 4
_diffrn_reflns_limit_h_min -4
_diffrn_reflns_limit_k_max 11
_diffrn_reflns_limit_k_min -11
_diffrn_reflns_limit_l_max 31
_diffrn_reflns_limit_l_min -31
_diffrn_reflns_number 8045
_diffrn_reflns_point_group_measured_fraction_full 0.999
_diffrn_reflns_point_group_measured_fraction_max 0.999
_diffrn_reflns_theta_full 25.242
_diffrn_reflns_theta_max 26.729
_diffrn_reflns_theta_min 2.408
_diffrn_source 'rotating-anode (Nonius FR-591)'
_exptl_absorpt_coefficient_mu 0.083
_exptl_absorpt_correction_T_max 0.7454
_exptl_absorpt_correction_T_min 0.6864
_exptl_absorpt_correction_type multi-scan
_exptl_absorpt_process_details 'SadAbs 2016/2 (Bruker AXS)'
_exptl_crystal_colour colourless
_exptl_crystal_density_diffrn 1.409
_exptl_crystal_description needle
_exptl_crystal_F_000 372
_exptl_crystal_size_max 0.479
_exptl_crystal_size_mid 0.132
_exptl_crystal_size_min 0.110
_refine_diff_density_max 0.175
_refine_diff_density_min -0.267
_refine_diff_density_rms 0.053
_refine_ls_extinction_method none
_refine_ls_goodness_of_fit_ref 0.867
_refine_ls_hydrogen_treatment constr
_refine_ls_matrix_type full
_refine_ls_number_parameters 127
_refine_ls_number_reflns 1786
_refine_ls_number_restraints 0
_refine_ls_restrained_S_all 0.867
_refine_ls_R_factor_all 0.0679
_refine_ls_R_factor_gt 0.0425
_refine_ls_shift/su_max 0.000
_refine_ls_shift/su_mean 0.000
_refine_ls_structure_factor_coef Fsqd
_refine_ls_weighting_details 'w=1/[\s^2^(Fo^2^)+(0.0274P)^2^] where P=(Fo^2^+2Fc^2^)/3'
_refine_ls_weighting_scheme calc
_refine_ls_wR_factor_gt 0.0793
_refine_ls_wR_factor_ref 0.0860
_reflns_Friedel_coverage 0.000
_reflns_number_gt 1190
_reflns_number_total 1786
_reflns_threshold_expression 'I > 2\s(I)'
_cod_data_source_file jo9b03421_si_001.cif
_cod_data_source_block AF215_a
_cod_depositor_comments 'Adding full bibliography for 4038018--4038031.cif.'
_cod_original_sg_symbol_H-M 'P 21/n'
_cod_database_code 4038026
_shelx_shelxl_version_number 2014/7
_shelx_space_group_comment
;
The symmetry employed for this shelxl refinement is uniquely defined
by the following loop, which should always be used as a source of
symmetry information in preference to the above space-group names.
They are only intended as comments.
;
_shelx_estimated_absorpt_t_min 0.961
_shelx_estimated_absorpt_t_max 0.991

loop_
_space_group_symop_operation_xyz
'x, y, z'
'-x+1/2, y+1/2, -z+1/2'
'-x, -y, -z'
'x-1/2, -y-1/2, z-1/2'

loop_
_atom_site_label
_atom_site_type_symbol
_atom_site_fract_x
_atom_site_fract_y
_atom_site_fract_z
_atom_site_U_iso_or_equiv
_atom_site_adp_type
_atom_site_occupancy
_atom_site_site_symmetry_order
_atom_site_calc_flag
_atom_site_refinement_flags_posn
_atom_site_refinement_flags_adp
_atom_site_refinement_flags_occupancy
_atom_site_disorder_assembly
_atom_site_disorder_group
N1 N 0.5223(4) 0.44763(15) 0.73338(5) 0.0216(4) Uani 1 1 d . . . . .
C1 C 0.3674(4) 0.40153(19) 0.68710(6) 0.0212(4) Uani 1 1 d . . . . .
H1 H 0.3179 0.2986 0.6834 0.025 Uiso 1 1 calc R U . . .
C2 C 0.2753(4) 0.49418(18) 0.64453(6) 0.0178(4) Uani 1 1 d . . . . .
H2 H 0.1706 0.4543 0.6125 0.021 Uiso 1 1 calc R U . . .
C3 C 0.3363(4) 0.64605(18) 0.64879(6) 0.0154(4) Uani 1 1 d . . . . .
C4 C 0.4943(4) 0.69518(18) 0.69667(6) 0.0172(4) Uani 1 1 d . . . . .
H4 H 0.5403 0.7979 0.7020 0.021 Uiso 1 1 calc R U . . .
C5 C 0.5837(4) 0.59355(19) 0.73643(6) 0.0206(4) Uani 1 1 d . . . . .
H5 H 0.6973 0.6300 0.7683 0.025 Uiso 1 1 calc R U . . .
C6 C 0.2362(4) 0.75061(18) 0.60479(6) 0.0152(4) Uani 1 1 d . . . . .
C7 C 0.1043(4) 0.89120(18) 0.61724(6) 0.0164(4) Uani 1 1 d . . . . .
H7 H 0.0814 0.9196 0.6542 0.020 Uiso 1 1 calc R U . . .
C8 C 0.0056(4) 0.99072(17) 0.57650(6) 0.0152(4) Uani 1 1 d . . . . .
C9 C 0.0464(4) 0.94967(18) 0.52115(6) 0.0142(4) Uani 1 1 d . . . . .
C10 C 0.1848(4) 0.80746(18) 0.50823(6) 0.0143(4) Uani 1 1 d . . . . .
C11 C 0.2736(4) 0.71052(18) 0.55030(6) 0.0156(4) Uani 1 1 d . . . . .
H11 H 0.3618 0.6147 0.5417 0.019 Uiso 1 1 calc R U . . .
C12 C 0.2296(4) 0.76974(18) 0.45204(6) 0.0170(4) Uani 1 1 d . . . . .
H12 H 0.3249 0.6755 0.4429 0.020 Uiso 1 1 calc R U . . .
C13 C 0.1393(4) 0.86515(18) 0.41186(6) 0.0174(4) Uani 1 1 d . . . . .
H13 H 0.1723 0.8364 0.3751 0.021 Uiso 1 1 calc R U . . .

loop_
_atom_site_aniso_label
_atom_site_aniso_U_11
_atom_site_aniso_U_22
_atom_site_aniso_U_33
_atom_site_aniso_U_23
_atom_site_aniso_U_13
_atom_site_aniso_U_12
N1 0.0199(8) 0.0224(9) 0.0224(8) 0.0033(6) -0.0008(6) 0.0017(7)
C1 0.0197(10) 0.0180(10) 0.0260(9) 0.0014(8) 0.0015(8) -0.0005(8)
C2 0.0146(9) 0.0209(10) 0.0179(8) -0.0016(7) -0.0005(7) 0.0011(8)
C3 0.0093(8) 0.0181(10) 0.0189(8) 0.0003(7) 0.0010(6) 0.0003(8)
C4 0.0144(9) 0.0177(10) 0.0194(8) -0.0008(7) -0.0003(7) 0.0002(8)
C5 0.0158(10) 0.0272(11) 0.0188(9) 0.0001(8) -0.0017(7) 0.0003(8)
C6 0.0099(8) 0.0156(9) 0.0199(8) 0.0014(7) -0.0027(7) -0.0012(8)
C7 0.0147(9) 0.0195(10) 0.0150(8) -0.0013(7) -0.0010(7) -0.0006(8)
C8 0.0116(9) 0.0158(9) 0.0181(8) -0.0006(7) -0.0017(7) -0.0014(8)
C9 0.0087(8) 0.0155(9) 0.0184(8) -0.0004(7) -0.0016(6) -0.0024(7)
C10 0.0097(8) 0.0147(9) 0.0185(8) -0.0002(7) -0.0024(6) -0.0024(7)
C11 0.0116(9) 0.0131(9) 0.0219(9) -0.0013(7) -0.0022(7) -0.0001(8)
C12 0.0157(9) 0.0145(9) 0.0209(9) -0.0033(7) -0.0014(7) 0.0010(8)
C13 0.0162(9) 0.0188(10) 0.0172(8) -0.0029(7) 0.0000(7) 0.0007(8)

loop_
_atom_type_symbol
_atom_type_description
_atom_type_scat_dispersion_real
_atom_type_scat_dispersion_imag
_atom_type_scat_source
C C 0.0033 0.0016 'International Tables Vol C Tables 4.2.6.8 and 6.1.1.4'
H H 0.0000 0.0000 'International Tables Vol C Tables 4.2.6.8 and 6.1.1.4'
N N 0.0061 0.0033 'International Tables Vol C Tables 4.2.6.8 and 6.1.1.4'

loop_
_exptl_crystal_face_index_h
_exptl_crystal_face_index_k
_exptl_crystal_face_index_l
_exptl_crystal_face_perp_dist
-2.00 0.00 3.00 0.1790
2.00 0.00 -3.00 0.1500
0.00 -2.00 -3.00 0.0560
0.00 2.00 3.00 0.0490
0.00 0.00 1.00 0.1040
0.00 0.00 -1.00 0.0310
0.00 -2.00 1.00 0.0720
0.00 -1.00 2.00 0.0840
-1.00 -3.00 -3.00 0.1400
-1.00 -3.00 3.00 0.1480
-1.00 -2.00 -3.00 0.1480
3.00 2.00 1.00 0.1590
2.00 2.00 -3.00 0.1400
-2.00 -1.00 -3.00 0.1800
0.00 1.00 -3.00 0.0360
0.00 -1.00 3.00 0.0860

loop_
_geom_angle_atom_site_label_1
_geom_angle_atom_site_label_2
_geom_angle_atom_site_label_3
_geom_angle
_geom_angle_site_symmetry_1
_geom_angle_site_symmetry_3
_geom_angle_publ_flag
C5 N1 C1 115.24(14) . . ?
N1 C1 C2 124.20(16) . . ?
N1 C1 H1 117.9 . . ?
C2 C1 H1 117.9 . . ?
C1 C2 C3 119.73(16) . . ?
C1 C2 H2 120.1 . . ?
C3 C2 H2 120.1 . . ?
C4 C3 C2 116.57(15) . . ?
C4 C3 C6 121.52(15) . . ?
C2 C3 C6 121.90(15) . . ?
C5 C4 C3 119.43(16) . . ?
C5 C4 H4 120.3 . . ?
C3 C4 H4 120.3 . . ?
N1 C5 C4 124.80(15) . . ?
N1 C5 H5 117.6 . . ?
C4 C5 H5 117.6 . . ?
C7 C6 C11 118.98(14) . . ?
C7 C6 C3 120.40(14) . . ?
C11 C6 C3 120.63(15) . . ?
C8 C7 C6 121.33(14) . . ?
C8 C7 H7 119.3 . . ?
C6 C7 H7 119.3 . . ?
C7 C8 C9 119.43(15) . . ?
C7 C8 C13 122.52(14) . 3_576 ?
C9 C8 C13 118.06(14) . 3_576 ?
C8 C9 C10 119.49(14) . . ?
C8 C9 C9 120.48(19) . 3_576 ?
C10 C9 C9 120.03(18) . 3_576 ?
C11 C10 C9 119.08(14) . . ?
C11 C10 C12 122.51(15) . . ?
C9 C10 C12 118.41(14) . . ?
C10 C11 C6 121.68(15) . . ?
C10 C11 H11 119.2 . . ?
C6 C11 H11 119.2 . . ?
C13 C12 C10 121.51(15) . . ?
C13 C12 H12 119.2 . . ?
C10 C12 H12 119.2 . . ?
C12 C13 C8 121.51(15) . 3_576 ?
C12 C13 H13 119.2 . . ?
C8 C13 H13 119.2 3_576 . ?

loop_
_geom_bond_atom_site_label_1
_geom_bond_atom_site_label_2
_geom_bond_distance
_geom_bond_site_symmetry_2
_geom_bond_publ_flag
N1 C5 1.337(2) . ?
N1 C1 1.343(2) . ?
C1 C2 1.382(2) . ?
C1 H1 0.9500 . ?
C2 C3 1.391(2) . ?
C2 H2 0.9500 . ?
C3 C4 1.389(2) . ?
C3 C6 1.482(2) . ?
C4 C5 1.380(2) . ?
C4 H4 0.9500 . ?
C5 H5 0.9500 . ?
C6 C7 1.396(2) . ?
C6 C11 1.397(2) . ?
C7 C8 1.394(2) . ?
C7 H7 0.9500 . ?
C8 C9 1.421(2) . ?
C8 C13 1.439(2) 3_576 ?
C9 C10 1.421(2) . ?
C9 C9 1.422(3) 3_576 ?
C10 C11 1.393(2) . ?
C10 C12 1.435(2) . ?
C11 H11 0.9500 . ?
C12 C13 1.352(2) . ?
C12 H12 0.9500 . ?
C13 C8 1.439(2) 3_576 ?
C13 H13 0.9500 . ?

loop_
_geom_torsion_atom_site_label_1
_geom_torsion_atom_site_label_2
_geom_torsion_atom_site_label_3
_geom_torsion_atom_site_label_4
_geom_torsion
_geom_torsion_site_symmetry_1
_geom_torsion_site_symmetry_2
_geom_torsion_site_symmetry_3
_geom_torsion_site_symmetry_4
_geom_torsion_publ_flag
C5 N1 C1 C2 0.3(2) . . . . ?
N1 C1 C2 C3 -1.3(3) . . . . ?
C1 C2 C3 C4 0.8(2) . . . . ?
C1 C2 C3 C6 -178.80(14) . . . . ?
C2 C3 C4 C5 0.6(2) . . . . ?
C6 C3 C4 C5 -179.80(15) . . . . ?
C1 N1 C5 C4 1.2(2) . . . . ?
C3 C4 C5 N1 -1.7(3) . . . . ?
C4 C3 C6 C7 -37.1(2) . . . . ?
C2 C3 C6 C7 142.51(16) . . . . ?
C4 C3 C6 C11 142.67(16) . . . . ?
C2 C3 C6 C11 -37.8(2) . . . . ?
C11 C6 C7 C8 0.9(2) . . . . ?
C3 C6 C7 C8 -179.40(15) . . . . ?
C6 C7 C8 C9 -1.3(2) . . . . ?
C6 C7 C8 C13 178.40(16) . . . 3_576 ?
C7 C8 C9 C10 0.5(2) . . . . ?
C13 C8 C9 C10 -179.25(15) 3_576 . . . ?
C7 C8 C9 C9 -178.86(17) . . . 3_576 ?
C13 C8 C9 C9 1.4(3) 3_576 . . 3_576 ?
C8 C9 C10 C11 0.8(2) . . . . ?
C9 C9 C10 C11 -179.92(17) 3_576 . . . ?
C8 C9 C10 C12 -178.85(15) . . . . ?
C9 C9 C10 C12 0.5(3) 3_576 . . . ?
C9 C10 C11 C6 -1.2(2) . . . . ?
C12 C10 C11 C6 178.39(15) . . . . ?
C7 C6 C11 C10 0.4(2) . . . . ?
C3 C6 C11 C10 -179.32(15) . . . . ?
C11 C10 C12 C13 179.53(15) . . . . ?
C9 C10 C12 C13 -0.9(2) . . . . ?
C10 C12 C13 C8 0.1(2) . . . 3_576 ?
